data_7064357
loop_
_publ_author_name
'Yue, Yikun'
'Zhang, Yixin'
'Li, Weijie'
'Lu, Zhande'
'Jin, Yiyang'
'Hu, Botao'
'Yang, Lu'

_publ_section_title
;
 Catalyst-free direct C--H selenoxylation of (hetero)arenes
;
_journal_issue 15
_journal_name_full 'New Journal of Chemistry'
_journal_page_first 6243
_journal_page_last 6247
_journal_paper_doi 10.1039/D6NJ00684A
_journal_volume 50
_journal_year 2026
_chemical_formula_moiety 'C15 H12 I N O Se'
_chemical_formula_sum 'C15 H12 I N O Se'
_chemical_formula_weight 428.12
_space_group_crystal_system monoclinic
_space_group_IT_number 14
_space_group_name_Hall '-P 2yn'
_space_group_name_H-M_alt 'P 1 21/n 1'
_atom_sites_solution_hydrogens geom
_atom_sites_solution_primary direct
_audit_creation_date 2024-01-09
_audit_creation_method
;
Olex2 1.5-beta
(compiled 2022.04.07 svn.rca3783a0 for OlexSys, GUI svn.r6439)
;
_audit_update_record
;
2024-03-12 deposited with the CCDC.	2026-03-30 downloaded from the CCDC.
;
_cell_angle_alpha 90
_cell_angle_beta 110.984(2)
_cell_angle_gamma 90
_cell_formula_units_Z 4
_cell_length_a 8.21500(17)
_cell_length_b 18.6047(3)
_cell_length_c 10.31540(18)
_cell_measurement_reflns_used 6868
_cell_measurement_temperature 295.53(10)
_cell_measurement_theta_max 72.6000
_cell_measurement_theta_min 5.1610
_cell_volume 1472.02(5)
_computing_cell_refinement 'CrysAlisPro 1.171.43.95a (Rigaku OD, 2023)'
_computing_data_collection 'CrysAlisPro system (CCD 43.95a 64-bit (release 03-11-2023))'
_computing_data_reduction 'CrysAlisPro 1.171.43.95a (Rigaku OD, 2023)'
_computing_molecular_graphics 'Olex2 1.5-beta (Dolomanov et al., 2009)'
_computing_publication_material 'Olex2 1.5-beta (Dolomanov et al., 2009)'
_computing_structure_refinement 'SHELXL 2018/3 (Sheldrick, 2015)'
_computing_structure_solution 'SHELXS  (Sheldrick, 2008)'
_diffrn_ambient_environment air
_diffrn_ambient_temperature 295.53(10)
_diffrn_detector 'Hybrid Pixel Array Detector'
_diffrn_detector_area_resol_mean 10.0000
_diffrn_detector_type HyPix
_diffrn_measured_fraction_theta_full 0.999
_diffrn_measured_fraction_theta_max 0.999
_diffrn_measurement_details
;
List of Runs (angles in degrees, time in seconds):

  # Type    Start    End  Width  t~exp~   \w     \q     \k     \f   Frames
#--------------------------------------------------------------------------
  1  \w    -59.00 -33.00   0.50    0.32    -- -103.75  61.00 150.00   52
  2  \w    -61.00 -34.00   0.50    0.32    -- -103.75  61.00 120.00   54
  3  \w   -106.00 -77.00   0.50    0.32    -- -103.75  77.00 -30.00   58
  4  \w    -64.00 -26.00   0.50    0.32    -- -103.75  77.00 -30.00   76
  5  \w    -71.00 -29.00   0.50    0.32    -- -103.75  61.00 -90.00   84
  6  \w    -51.00 -23.00   0.50    0.32    -- -103.75  45.00-180.00   56
  7  \w    -51.00 -26.00   0.50    0.32    -- -103.75  45.00 -30.00   50
  8  \w    -48.00 -23.00   0.50    0.32    -- -103.75  45.00  60.00   50
  9  \w    -50.00 -24.00   0.50    0.32    -- -103.75  45.00 120.00   52
 10  \w    -51.00 -26.00   0.50    0.32    -- -103.75  45.00 150.00   50
 11  \w    -18.00  45.00   0.50    0.08    --  -37.45  19.00  30.00  126
 12  \w    -26.00  45.00   0.50    0.08    --  -37.45  19.00  90.00  142
 13  \w    -18.00  45.00   0.50    0.08    --  -37.45  19.00  30.00  126
 14  \w    -26.00  45.00   0.50    0.08    --  -37.45  19.00 -30.00  142
 15  \w    -26.00  45.00   0.50    0.08    --  -37.45  19.00-120.00  142
 16  \w    -86.00   2.00   0.50    0.08    --  -37.45 110.00 -44.00  176
 17  \w    -85.00 -24.00   0.50    0.32    -- -103.75 110.00 -44.00  122
 18  \w   -146.00 -79.00   0.50    0.32    -- -103.75-110.00-139.00  134
 19  \w   -177.00-133.00   0.50    0.32    -- -103.75 -61.00  60.00   88
 20  \w   -128.00 -75.00   0.50    0.32    -- -103.75 -61.00  60.00  106
 21  \w    -90.00 -65.00   0.50    0.32    -- -103.75 -77.00 150.00   50
 22  \w   -155.00-104.00   0.50    0.32    -- -103.75 -77.00 150.00  102
 23  \w     41.00  66.00   0.50    0.32    --  110.61 -61.00-120.00   50
 24  \w     69.00 101.00   0.50    0.32    --  110.61 -77.00-120.00   64
 25  \w     37.00  62.00   0.50    0.32    --  110.61 -77.00-120.00   50
 26  \w     30.00 111.00   0.50    0.32    --  110.61-110.00-139.00  162
 27  \w     30.00 111.00   0.50    0.32    --  110.61-110.00-139.00  162
 28  \w     20.00  90.00   0.50    0.08    --   37.45-110.00-139.00  140
 29  \w    100.00 178.00   0.50    0.32    --  110.61 110.00 -44.00  156
 30  \w    113.00 150.00   0.50    0.32    --  110.61 178.00 120.00   74
 31  \w     84.00 110.00   0.50    0.32    --  110.61 178.00 120.00   52
;
_diffrn_measurement_device 'four-circle diffractometer'
_diffrn_measurement_device_type 'XtaLAB Synergy, Dualflex, HyPix'
_diffrn_measurement_method '\w scans'
_diffrn_orient_matrix_type 'CrysAlisPro convention (1999,Acta A55,543-557)'
_diffrn_orient_matrix_UB_11 -0.1505481000
_diffrn_orient_matrix_UB_12 0.0028875000
_diffrn_orient_matrix_UB_13 0.0557833000
_diffrn_orient_matrix_UB_21 0.0330352000
_diffrn_orient_matrix_UB_22 0.0809031000
_diffrn_orient_matrix_UB_23 0.0296999000
_diffrn_orient_matrix_UB_31 -0.1288443000
_diffrn_orient_matrix_UB_32 0.0174421000
_diffrn_orient_matrix_UB_33 -0.1469036000
_diffrn_radiation_monochromator mirror
_diffrn_radiation_probe x-ray
_diffrn_radiation_type 'Cu K\a'
_diffrn_radiation_wavelength 1.54184
_diffrn_reflns_av_R_equivalents 0.0847
_diffrn_reflns_av_unetI/netI 0.0658
_diffrn_reflns_Laue_measured_fraction_full 0.999
_diffrn_reflns_Laue_measured_fraction_max 0.999
_diffrn_reflns_limit_h_max 9
_diffrn_reflns_limit_h_min -9
_diffrn_reflns_limit_k_max 22
_diffrn_reflns_limit_k_min -21
_diffrn_reflns_limit_l_max 12
_diffrn_reflns_limit_l_min -12
_diffrn_reflns_number 9157
_diffrn_reflns_point_group_measured_fraction_full 0.999
_diffrn_reflns_point_group_measured_fraction_max 0.999
_diffrn_reflns_theta_full 66.598
_diffrn_reflns_theta_max 66.598
_diffrn_reflns_theta_min 4.754
_diffrn_source 'micro-focus sealed X-ray tube'
_diffrn_source_type 'PhotonJet (Cu) X-ray Source'
_exptl_absorpt_coefficient_mu 19.846
_exptl_absorpt_correction_T_max 1.00000
_exptl_absorpt_correction_T_min 0.06552
_exptl_absorpt_correction_type multi-scan
_exptl_absorpt_process_details
;
CrysAlisPro 1.171.43.95a (Rigaku Oxford Diffraction, 2023)
Empirical absorption correction using spherical harmonics,
implemented in SCALE3 ABSPACK scaling algorithm.
;
_exptl_crystal_colour colorless
_exptl_crystal_density_diffrn 1.932
_exptl_crystal_description block
_exptl_crystal_F_000 816
_exptl_crystal_size_max 0.14
_exptl_crystal_size_mid 0.12
_exptl_crystal_size_min 0.1
_refine_diff_density_max 1.102
_refine_diff_density_min -1.073
_refine_diff_density_rms 0.372
_refine_ls_extinction_coef 0.0070(6)
_refine_ls_extinction_expression Fc^*^=kFc[1+0.001xFc^2^\l^3^/sin(2\q)]^-1/4^
_refine_ls_extinction_method 'SHELXL-2018/3 (Sheldrick 2018)'
_refine_ls_goodness_of_fit_ref 1.077
_refine_ls_hydrogen_treatment constr
_refine_ls_matrix_type full
_refine_ls_number_parameters 174
_refine_ls_number_reflns 2600
_refine_ls_number_restraints 143
_refine_ls_restrained_S_all 1.060
_refine_ls_R_factor_all 0.0811
_refine_ls_R_factor_gt 0.0798
_refine_ls_shift/su_max 0.000
_refine_ls_shift/su_mean 0.000
_refine_ls_structure_factor_coef Fsqd
_refine_ls_weighting_details 'w=1/[\s^2^(Fo^2^)+(0.1644P)^2^] where P=(Fo^2^+2Fc^2^)/3'
_refine_ls_weighting_scheme calc
_refine_ls_wR_factor_gt 0.1987
_refine_ls_wR_factor_ref 0.2014
_reflns_Friedel_coverage 0.000
_reflns_number_gt 2467
_reflns_number_total 2600
_reflns_threshold_expression 'I > 2\s(I)'
_cod_data_source_file d6nj00684a2.cif
_cod_data_source_block 3163
_cod_depositor_comments 'Adding full bibliography for 7064357.cif.'
_cod_database_code 7064357
_shelx_shelxl_version_number 2018/3
_chemical_oxdiff_formula 'C H N O Se'
_shelx_space_group_comment
;
The symmetry employed for this shelxl refinement is uniquely defined
by the following loop, which should always be used as a source of
symmetry information in preference to the above space-group names.
They are only intended as comments.
;
_shelx_estimated_absorpt_t_max 0.242
_shelx_estimated_absorpt_t_min 0.168
_olex2_refinement_description
;
1. Fixed Uiso
 At 1.2 times of:
  All C(H) groups
 At 1.5 times of:
  All C(H,H,H) groups
2. Rigid body (RIGU) restrains
 C7, I1, C3, C2, C4, C1, H2, H4, C5, C6, C8, H5, N1, Se1, C15, O1, C9, H7,
 H15A, H15B, H15C, C10, C14, H10, C11, C13, H14, H11, C12, H13, H12
 with sigma for 1-2 distances of 0.001 and sigma for 1-3 distances of 0.007
3.a Aromatic/amide H refined with riding coordinates:
 C2(H2), C4(H4), C5(H5), C7(H7), C10(H10), C11(H11), C12(H12), C13(H13),
 C14(H14)
3.b Idealised Me refined as rotating group:
 C15(H15A,H15B,H15C)
;
_olex2_submission_special_instructions 'No special instructions were received'
_oxdiff_exptl_absorpt_empirical_details
;
Empirical correction (ABSPACK) includes:
- Absorption correction using spherical harmonics
- Frame scaling
;
_oxdiff_exptl_absorpt_empirical_full_max 8.469
_oxdiff_exptl_absorpt_empirical_full_min 0.403

loop_
_space_group_symop_operation_xyz
'x, y, z'
'-x+1/2, y+1/2, -z+1/2'
'-x, -y, -z'
'x-1/2, -y-1/2, z-1/2'

loop_
_atom_site_label
_atom_site_type_symbol
_atom_site_fract_x
_atom_site_fract_y
_atom_site_fract_z
_atom_site_U_iso_or_equiv
_atom_site_adp_type
_atom_site_occupancy
_atom_site_site_symmetry_order
_atom_site_calc_flag
_atom_site_refinement_flags_posn
_atom_site_refinement_flags_adp
_atom_site_refinement_flags_occupancy
_atom_site_disorder_assembly
_atom_site_disorder_group
I1 I 0.24288(8) 0.16684(3) 0.86669(5) 0.0501(4) Uani 1 1 d . . . . .
Se1 Se 0.35960(7) 0.46953(3) 0.59516(5) 0.0214(4) Uani 1 1 d . . . . .
O1 O 0.5672(6) 0.4635(3) 0.7022(6) 0.0449(13) Uani 1 1 d . . . . .
N1 N 0.2454(7) 0.3051(3) 0.3214(5) 0.0307(10) Uani 1 1 d . . . . .
C1 C 0.2792(7) 0.3101(3) 0.5493(6) 0.0206(10) Uani 1 1 d . . . . .
C2 C 0.2790(7) 0.2818(3) 0.6747(6) 0.0233(10) Uani 1 1 d . . . . .
H2 H 0.300156 0.310975 0.752266 0.028 Uiso 1 1 calc R U . . .
C3 C 0.2468(8) 0.2101(3) 0.6801(6) 0.0288(12) Uani 1 1 d . . . . .
C4 C 0.2156(9) 0.1628(4) 0.5667(8) 0.0354(14) Uani 1 1 d . . . . .
H4 H 0.197114 0.114014 0.575817 0.042 Uiso 1 1 calc R U . . .
C5 C 0.2131(9) 0.1911(4) 0.4401(7) 0.0338(13) Uani 1 1 d . . . . .
H5 H 0.191900 0.161658 0.362919 0.041 Uiso 1 1 calc R U . . .
C6 C 0.2429(7) 0.2637(3) 0.4329(6) 0.0240(10) Uani 1 1 d . . . . .
C7 C 0.2809(8) 0.3736(4) 0.3631(6) 0.0294(12) Uani 1 1 d . . . . .
H7 H 0.290585 0.411093 0.306686 0.035 Uiso 1 1 calc R U . . .
C8 C 0.3010(7) 0.3809(3) 0.5015(5) 0.0233(11) Uani 1 1 d . . . . .
C9 C 0.2364(7) 0.4546(3) 0.7206(5) 0.0171(9) Uani 1 1 d . . . . .
C10 C 0.0583(7) 0.4463(4) 0.6696(7) 0.0306(12) Uani 1 1 d . . . . .
H10 H -0.004033 0.447315 0.574543 0.037 Uiso 1 1 calc R U . . .
C11 C -0.0283(10) 0.4360(5) 0.7651(9) 0.0461(16) Uani 1 1 d . . . . .
H11 H -0.148842 0.430717 0.733482 0.055 Uiso 1 1 calc R U . . .
C12 C 0.0688(12) 0.4341(5) 0.9056(9) 0.0513(17) Uani 1 1 d . . . . .
H12 H 0.012896 0.425919 0.968267 0.062 Uiso 1 1 calc R U . . .
C13 C 0.2460(13) 0.4439(5) 0.9544(8) 0.0523(19) Uani 1 1 d . . . . .
H13 H 0.308509 0.443867 1.049473 0.063 Uiso 1 1 calc R U . . .
C14 C 0.3326(9) 0.4538(4) 0.8613(6) 0.0306(13) Uani 1 1 d . . . . .
H14 H 0.452975 0.459852 0.893441 0.037 Uiso 1 1 calc R U . . .
C15 C 0.2239(11) 0.2759(5) 0.1847(7) 0.0487(19) Uani 1 1 d . . . . .
H15A H 0.301610 0.235968 0.195200 0.073 Uiso 1 1 calc R U . . .
H15B H 0.250080 0.312440 0.129469 0.073 Uiso 1 1 calc R U . . .
H15C H 0.105735 0.260029 0.139693 0.073 Uiso 1 1 calc R U . . .

loop_
_atom_site_aniso_label
_atom_site_aniso_U_11
_atom_site_aniso_U_22
_atom_site_aniso_U_33
_atom_site_aniso_U_23
_atom_site_aniso_U_13
_atom_site_aniso_U_12
I1 0.0952(6) 0.0204(4) 0.0412(5) 0.01454(17) 0.0321(3) -0.0035(2)
Se1 0.0403(5) 0.0059(5) 0.0268(5) -0.00058(19) 0.0227(3) -0.00482(19)
O1 0.033(2) 0.047(4) 0.055(3) -0.011(2) 0.016(2) -0.0115(19)
N1 0.050(3) 0.025(2) 0.022(2) -0.0045(16) 0.0206(18) -0.0029(19)
C1 0.035(2) 0.010(2) 0.0203(19) -0.0022(15) 0.0143(17) 0.0026(17)
C2 0.044(3) 0.008(2) 0.021(2) -0.0022(17) 0.0159(18) -0.0002(18)
C3 0.051(3) 0.009(2) 0.031(2) -0.0006(18) 0.019(2) -0.0014(19)
C4 0.062(4) 0.010(3) 0.040(3) -0.0081(19) 0.025(2) -0.006(2)
C5 0.057(3) 0.014(2) 0.034(3) -0.0111(19) 0.020(2) -0.005(2)
C6 0.040(2) 0.015(2) 0.0229(19) -0.0061(16) 0.0172(17) 0.0009(17)
C7 0.052(3) 0.024(3) 0.023(2) -0.0002(17) 0.026(2) -0.003(2)
C8 0.043(3) 0.014(2) 0.021(2) 0.0027(17) 0.0215(18) 0.0049(19)
C9 0.0343(19) 0.005(2) 0.0200(19) -0.0030(16) 0.0190(15) -0.0011(16)
C10 0.033(2) 0.025(3) 0.039(3) 0.007(2) 0.0187(18) 0.0005(19)
C11 0.053(3) 0.040(5) 0.062(3) 0.004(3) 0.041(2) -0.002(3)
C12 0.078(3) 0.034(4) 0.059(3) 0.000(3) 0.045(2) -0.009(3)
C13 0.083(3) 0.055(6) 0.032(3) -0.011(3) 0.036(3) -0.023(3)
C14 0.048(3) 0.024(3) 0.0215(19) -0.0020(19) 0.0147(17) -0.013(2)
C15 0.077(4) 0.047(5) 0.028(3) -0.015(3) 0.027(3) -0.012(4)

loop_
_atom_type_symbol
_atom_type_description
_atom_type_scat_dispersion_real
_atom_type_scat_dispersion_imag
_atom_type_scat_source
C C 0.0181 0.0091 'International Tables Vol C Tables 4.2.6.8 and 6.1.1.4'
H H 0.0000 0.0000 'International Tables Vol C Tables 4.2.6.8 and 6.1.1.4'
I I -0.3257 6.8362 'International Tables Vol C Tables 4.2.6.8 and 6.1.1.4'
N N 0.0311 0.0180 'International Tables Vol C Tables 4.2.6.8 and 6.1.1.4'
O O 0.0492 0.0322 'International Tables Vol C Tables 4.2.6.8 and 6.1.1.4'
Se Se -0.7943 1.1372 'International Tables Vol C Tables 4.2.6.8 and 6.1.1.4'

loop_
_geom_angle_atom_site_label_1
_geom_angle_atom_site_label_2
_geom_angle_atom_site_label_3
_geom_angle
_geom_angle_site_symmetry_1
_geom_angle_site_symmetry_3
_geom_angle_publ_flag
O1 Se1 C8 107.0(3) . . ?
O1 Se1 C9 101.8(3) . . ?
C8 Se1 C9 96.8(2) . . ?
C6 N1 C15 124.0(6) . . ?
C7 N1 C6 109.0(5) . . ?
C7 N1 C15 126.9(6) . . ?
C2 C1 C6 119.0(6) . . ?
C2 C1 C8 134.7(5) . . ?
C6 C1 C8 106.3(5) . . ?
C1 C2 H2 121.0 . . ?
C3 C2 C1 118.0(6) . . ?
C3 C2 H2 121.0 . . ?
C2 C3 I1 118.6(5) . . ?
C2 C3 C4 123.8(6) . . ?
C4 C3 I1 117.5(5) . . ?
C3 C4 H4 120.8 . . ?
C5 C4 C3 118.3(6) . . ?
C5 C4 H4 120.8 . . ?
C4 C5 H5 120.8 . . ?
C6 C5 C4 118.3(6) . . ?
C6 C5 H5 120.8 . . ?
N1 C6 C1 107.5(6) . . ?
C5 C6 N1 130.0(6) . . ?
C5 C6 C1 122.5(6) . . ?
N1 C7 H7 124.6 . . ?
N1 C7 C8 110.8(6) . . ?
C8 C7 H7 124.6 . . ?
C1 C8 Se1 131.7(4) . . ?
C7 C8 Se1 121.9(5) . . ?
C7 C8 C1 106.3(5) . . ?
C10 C9 Se1 120.1(4) . . ?
C10 C9 C14 122.1(5) . . ?
C14 C9 Se1 117.8(4) . . ?
C9 C10 H10 120.7 . . ?
C9 C10 C11 118.6(6) . . ?
C11 C10 H10 120.7 . . ?
C10 C11 H11 120.5 . . ?
C12 C11 C10 119.1(7) . . ?
C12 C11 H11 120.5 . . ?
C11 C12 H12 119.3 . . ?
C13 C12 C11 121.3(7) . . ?
C13 C12 H12 119.3 . . ?
C12 C13 H13 120.0 . . ?
C12 C13 C14 120.0(7) . . ?
C14 C13 H13 120.0 . . ?
C9 C14 C13 118.8(6) . . ?
C9 C14 H14 120.6 . . ?
C13 C14 H14 120.6 . . ?
N1 C15 H15A 109.5 . . ?
N1 C15 H15B 109.5 . . ?
N1 C15 H15C 109.5 . . ?
H15A C15 H15B 109.5 . . ?
H15A C15 H15C 109.5 . . ?
H15B C15 H15C 109.5 . . ?

loop_
_geom_bond_atom_site_label_1
_geom_bond_atom_site_label_2
_geom_bond_distance
_geom_bond_site_symmetry_2
_geom_bond_publ_flag
I1 C3 2.097(6) . ?
Se1 O1 1.671(5) . ?
Se1 C8 1.885(6) . ?
Se1 C9 1.928(5) . ?
N1 C6 1.392(8) . ?
N1 C7 1.343(9) . ?
N1 C15 1.461(8) . ?
C1 C2 1.397(8) . ?
C1 C6 1.421(8) . ?
C1 C8 1.440(8) . ?
C2 H2 0.9300 . ?
C2 C3 1.364(9) . ?
C3 C4 1.413(9) . ?
C4 H4 0.9300 . ?
C4 C5 1.401(10) . ?
C5 H5 0.9300 . ?
C5 C6 1.379(10) . ?
C7 H7 0.9300 . ?
C7 C8 1.383(8) . ?
C9 C10 1.374(8) . ?
C9 C14 1.382(8) . ?
C10 H10 0.9300 . ?
C10 C11 1.419(10) . ?
C11 H11 0.9300 . ?
C11 C12 1.382(13) . ?
C12 H12 0.9300 . ?
C12 C13 1.371(13) . ?
C13 H13 0.9300 . ?
C13 C14 1.398(10) . ?
C14 H14 0.9300 . ?
C15 H15A 0.9600 . ?
C15 H15B 0.9600 . ?
C15 H15C 0.9600 . ?

loop_
_geom_torsion_atom_site_label_1
_geom_torsion_atom_site_label_2
_geom_torsion_atom_site_label_3
_geom_torsion_atom_site_label_4
_geom_torsion
_geom_torsion_site_symmetry_1
_geom_torsion_site_symmetry_2
_geom_torsion_site_symmetry_3
_geom_torsion_site_symmetry_4
_geom_torsion_publ_flag
I1 C3 C4 C5 178.3(5) . . . . ?
Se1 C9 C10 C11 -179.4(6) . . . . ?
Se1 C9 C14 C13 179.3(6) . . . . ?
O1 Se1 C8 C1 68.7(6) . . . . ?
O1 Se1 C8 C7 -107.0(5) . . . . ?
N1 C7 C8 Se1 177.8(4) . . . . ?
N1 C7 C8 C1 1.2(7) . . . . ?
C1 C2 C3 I1 -179.3(4) . . . . ?
C1 C2 C3 C4 0.7(10) . . . . ?
C2 C1 C6 N1 178.1(5) . . . . ?
C2 C1 C6 C5 -2.2(9) . . . . ?
C2 C1 C8 Se1 6.0(10) . . . . ?
C2 C1 C8 C7 -177.9(6) . . . . ?
C2 C3 C4 C5 -1.6(11) . . . . ?
C3 C4 C5 C6 0.6(10) . . . . ?
C4 C5 C6 N1 -179.1(6) . . . . ?
C4 C5 C6 C1 1.3(10) . . . . ?
C6 N1 C7 C8 -0.7(7) . . . . ?
C6 C1 C2 C3 1.2(8) . . . . ?
C6 C1 C8 Se1 -177.3(4) . . . . ?
C6 C1 C8 C7 -1.2(6) . . . . ?
C7 N1 C6 C1 0.0(7) . . . . ?
C7 N1 C6 C5 -179.7(7) . . . . ?
C8 C1 C2 C3 177.6(6) . . . . ?
C8 C1 C6 N1 0.7(6) . . . . ?
C8 C1 C6 C5 -179.6(6) . . . . ?
C9 Se1 C8 C1 -35.9(6) . . . . ?
C9 Se1 C8 C7 148.4(5) . . . . ?
C9 C10 C11 C12 -0.6(12) . . . . ?
C10 C9 C14 C13 0.3(11) . . . . ?
C10 C11 C12 C13 1.9(14) . . . . ?
C11 C12 C13 C14 -2.1(15) . . . . ?
C12 C13 C14 C9 0.9(13) . . . . ?
C14 C9 C10 C11 -0.5(10) . . . . ?
C15 N1 C6 C1 176.3(6) . . . . ?
C15 N1 C6 C5 -3.4(11) . . . . ?
C15 N1 C7 C8 -176.9(6) . . . . ?
